data_4128227
loop_
_publ_author_name
'Zhou, Zhiyao'
'Gao, Alison X.'
'Snyder, Scott A.'

_publ_section_title
;
 Total Synthesis of (+)-Arborisidine.
;
_journal_issue 19
_journal_name_full 'Journal of the American Chemical Society'
_journal_page_first 7715
_journal_page_last 7720
_journal_paper_doi 10.1021/jacs.9b03248
_journal_volume 141
_journal_year 2019
_chemical_formula_moiety 'C19 H20 N2 O2'
_chemical_formula_sum 'C19 H20 N2 O2'
_chemical_formula_weight 308.37
_space_group_crystal_system monoclinic
_space_group_IT_number 14
_space_group_name_Hall '-P 2yn'
_space_group_name_H-M_alt 'P 1 21/n 1'
_symmetry_space_group_name_Hall '-P 2yn'
_symmetry_space_group_name_H-M 'P 1 21/n 1'
_atom_sites_solution_hydrogens mixed
_atom_sites_solution_primary dual
_atom_sites_solution_secondary difmap
_audit_creation_date 2018-06-26
_audit_creation_method
;
Olex2 1.2
(compiled 2018.05.29 svn.r3508 for OlexSys, GUI svn.r5506)
;
_cell_angle_alpha 90
_cell_angle_beta 98.345(5)
_cell_angle_gamma 90
_cell_formula_units_Z 8
_cell_length_a 9.1101(14)
_cell_length_b 18.432(3)
_cell_length_c 18.462(3)
_cell_measurement_reflns_used 9844
_cell_measurement_temperature 100(2)
_cell_measurement_theta_max 25.08
_cell_measurement_theta_min 2.37
_cell_volume 3067.3(8)
_computing_cell_refinement 'SAINT V.8.35A (Bruker AXS Inc., 2013)'
_computing_data_collection 'APEX3 v.2015.9-0 (Bruker AXS Inc., 2015)'
_computing_data_reduction 'SAINT V.8.35A (Bruker AXS Inc., 2013)'
_computing_molecular_graphics
;
OLEX2: a complete structure solution, refinement and analysis program 
Dolomanov et al., 2009

Mercury: visualization and analysis of crystal structures
Macrae, et al., 2006

O. V. Dolomanov, L. J. Bourhis, R. J. Gildea, J. A. K. Howard and H. Puschmann.
J. Appl. Cryst. (2009). 42, 339-341;

C. F. Macrae, P. R. Edgington, P. McCabe, E. Pidcock, G. P. Shields, R. Taylor,
M. Towler and J. van de Streek, J. Appl. Cryst. (2006). 39, 453-457.
;
_computing_publication_material
;
 APEX3 v.2015.5-2 (Bruker AXS Inc., 2015)
 OLEX2 (Dolomanov et al., 2009)
;
_computing_structure_refinement 'XL-2018/3 (Sheldrick, 2015b)'
_computing_structure_solution 'XT 2018/2 (Sheldrick, 2015a)'
_diffrn_ambient_temperature 100(2)
_diffrn_detector 'Bruker PHOTON 100'
_diffrn_detector_area_resol_mean 10.4167
_diffrn_detector_type CMOS
_diffrn_measured_fraction_theta_full 0.998
_diffrn_measured_fraction_theta_max 0.998
_diffrn_measurement_device_type 'Bruker D8 Venture'
_diffrn_measurement_method 'omega and phi scans'
_diffrn_radiation_monochromator mirrors
_diffrn_radiation_type MoK\a
_diffrn_radiation_wavelength 0.71073
_diffrn_reflns_av_R_equivalents 0.0536
_diffrn_reflns_av_unetI/netI 0.0249
_diffrn_reflns_Laue_measured_fraction_full 0.998
_diffrn_reflns_Laue_measured_fraction_max 0.998
_diffrn_reflns_limit_h_max 10
_diffrn_reflns_limit_h_min -10
_diffrn_reflns_limit_k_max 22
_diffrn_reflns_limit_k_min -22
_diffrn_reflns_limit_l_max 22
_diffrn_reflns_limit_l_min -22
_diffrn_reflns_number 71281
_diffrn_reflns_point_group_measured_fraction_full 0.998
_diffrn_reflns_point_group_measured_fraction_max 0.998
_diffrn_reflns_theta_full 25.127
_diffrn_reflns_theta_max 25.127
_diffrn_reflns_theta_min 2.230
_diffrn_source 'micro-focus X-ray tube'
_diffrn_source_type 'INCOATEC ImuS'
_diffrn_standards_number 0
_exptl_absorpt_coefficient_mu 0.087
_exptl_absorpt_correction_T_max 0.7452
_exptl_absorpt_correction_T_min 0.6988
_exptl_absorpt_correction_type multi-scan
_exptl_absorpt_process_details
;
SADABS-2016/2 (Bruker,2016/2) was used for absorption correction. 
wR2(int) was 0.0991 before and 0.0641 after correction.
;
_exptl_crystal_colour 'clear colourless'
_exptl_crystal_colour_lustre clear
_exptl_crystal_colour_primary colourless
_exptl_crystal_density_diffrn 1.336
_exptl_crystal_description plate
_exptl_crystal_F_000 1312
_exptl_crystal_size_max 0.33
_exptl_crystal_size_mid 0.27
_exptl_crystal_size_min 0.21
_refine_diff_density_max 0.319
_refine_diff_density_min -0.173
_refine_diff_density_rms 0.040
_refine_ls_extinction_method none
_refine_ls_goodness_of_fit_ref 1.028
_refine_ls_hydrogen_treatment mixed
_refine_ls_matrix_type full
_refine_ls_number_parameters 427
_refine_ls_number_reflns 5461
_refine_ls_number_restraints 0
_refine_ls_restrained_S_all 1.028
_refine_ls_R_factor_all 0.0566
_refine_ls_R_factor_gt 0.0392
_refine_ls_shift/su_max 0.000
_refine_ls_shift/su_mean 0.000
_refine_ls_structure_factor_coef Fsqd
_refine_ls_weighting_details 'w=1/[\s^2^(Fo^2^)+(0.0439P)^2^+1.4607P] where P=(Fo^2^+2Fc^2^)/3'
_refine_ls_weighting_scheme calc
_refine_ls_wR_factor_gt 0.0918
_refine_ls_wR_factor_ref 0.1005
_reflns_Friedel_coverage 0.000
_reflns_number_gt 4288
_reflns_number_total 5461
_reflns_threshold_expression 'I > 2\s(I)'
_cod_data_source_file ja9b03248_si_005.cif
_cod_data_source_block mo_zz_snyder_2_0m
_cod_database_code 4128227
_shelx_shelxl_version_number 2018/3
_shelx_space_group_comment
;
The symmetry employed for this shelxl refinement is uniquely defined
by the following loop, which should always be used as a source of
symmetry information in preference to the above space-group names.
They are only intended as comments.
;
_shelx_estimated_absorpt_t_max 0.982
_shelx_estimated_absorpt_t_min 0.972
_olex2_refinement_description
;
1. Fixed Uiso
 At 1.2 times of:
  All C(H) groups, All C(H,H) groups
 At 1.5 times of:
  All C(H,H,H) groups
2.a Secondary CH2 refined with riding coordinates:
 C1(H1A,H1B), C3(H3A,H3B), C11(H11A,H11B), C13(H13A,H13B), C23(H23A,H23B),
 C25(H25A,H25B), C26(H26A,H26B), C29(H29A,H29B)
2.b Aromatic/amide H refined with riding coordinates:
 C10(H10), C15(H15), C16(H16), C17(H17), C18(H18), C33(H33), C34(H34),
 C35(H35), C36(H36), C38(H38)
2.c Idealised Me refined as rotating group:
 C6(H6A,H6B,H6C), C12(H12A,H12B,H12C), C20(H20A,H20B,H20C), C28(H28A,H28B,H28C)
;
_olex2_submission_special_instructions 'No special instructions were received'

loop_
_space_group_symop_operation_xyz
'x, y, z'
'-x+1/2, y+1/2, -z+1/2'
'-x, -y, -z'
'x-1/2, -y-1/2, z-1/2'

loop_
_atom_site_label
_atom_site_type_symbol
_atom_site_fract_x
_atom_site_fract_y
_atom_site_fract_z
_atom_site_U_iso_or_equiv
_atom_site_adp_type
_atom_site_occupancy
_atom_site_site_symmetry_order
_atom_site_calc_flag
_atom_site_refinement_flags_posn
O1 O -0.08464(13) 0.07799(7) 0.10441(8) 0.0406(3) Uani 1 1 d .
O2 O 0.22885(12) 0.27829(6) 0.18438(6) 0.0232(3) Uani 1 1 d .
H2 H 0.165(3) 0.3101(13) 0.2040(13) 0.066(7) Uiso 1 1 d .
N1 N 0.28976(14) 0.07715(7) 0.17807(7) 0.0217(3) Uani 1 1 d .
N2 N 0.55828(14) 0.19532(7) 0.26236(7) 0.0180(3) Uani 1 1 d .
C1 C 0.17679(18) 0.06197(9) 0.11512(9) 0.0270(4) Uani 1 1 d .
H1A H 0.152540 0.009587 0.114322 0.032 Uiso 1 1 calc R
H1B H 0.217303 0.073512 0.069534 0.032 Uiso 1 1 calc R
C2 C 0.03723(18) 0.10509(9) 0.11713(9) 0.0254(4) Uani 1 1 d .
C3 C 0.05773(18) 0.18479(9) 0.13333(9) 0.0256(4) Uani 1 1 d .
H3A H -0.035206 0.204013 0.147847 0.031 Uiso 1 1 calc R
H3B H 0.073779 0.209904 0.087730 0.031 Uiso 1 1 calc R
C4 C 0.18674(17) 0.20383(8) 0.19355(9) 0.0207(4) Uani 1 1 d .
C5 C 0.32589(17) 0.15634(8) 0.18430(8) 0.0192(3) Uani 1 1 d .
C6 C 0.39677(18) 0.17930(9) 0.11832(8) 0.0222(4) Uani 1 1 d .
H6A H 0.477932 0.146000 0.112204 0.033 Uiso 1 1 calc GR
H6B H 0.435873 0.228691 0.125831 0.033 Uiso 1 1 calc GR
H6C H 0.322238 0.178035 0.074356 0.033 Uiso 1 1 calc GR
C7 C 0.42958(16) 0.16537(8) 0.25385(8) 0.0171(3) Uani 1 1 d .
C8 C 0.37775(17) 0.13755(9) 0.32232(8) 0.0204(4) Uani 1 1 d .
C9 C 0.22718(17) 0.17128(9) 0.32867(9) 0.0221(4) Uani 1 1 d .
C10 C 0.14287(17) 0.19586(9) 0.26901(9) 0.0221(4) Uani 1 1 d .
H10 H 0.044667 0.209909 0.274314 0.027 Uiso 1 1 calc R
C11 C 0.24951(18) 0.03955(9) 0.24333(9) 0.0245(4) Uani 1 1 d .
H11A H 0.245999 -0.013379 0.234128 0.029 Uiso 1 1 calc R
H11B H 0.149177 0.055262 0.251307 0.029 Uiso 1 1 calc R
C12 C 0.17662(19) 0.16891(10) 0.40225(9) 0.0294(4) Uani 1 1 d .
H12A H 0.179229 0.118716 0.419889 0.044 Uiso 1 1 calc GR
H12B H 0.075039 0.187572 0.398267 0.044 Uiso 1 1 calc GR
H12C H 0.242498 0.198895 0.436748 0.044 Uiso 1 1 calc GR
C13 C 0.35790(18) 0.05475(9) 0.31170(9) 0.0235(4) Uani 1 1 d .
H13A H 0.454803 0.032108 0.307413 0.028 Uiso 1 1 calc R
H13B H 0.320450 0.033460 0.354726 0.028 Uiso 1 1 calc R
C14 C 0.50885(17) 0.15878(9) 0.37753(9) 0.0225(4) Uani 1 1 d .
C15 C 0.5445(2) 0.14805(10) 0.45203(9) 0.0307(4) Uani 1 1 d .
H15 H 0.477005 0.124148 0.478725 0.037 Uiso 1 1 calc R
C16 C 0.6803(2) 0.17269(10) 0.48738(9) 0.0326(4) Uani 1 1 d .
H16 H 0.705019 0.166308 0.538767 0.039 Uiso 1 1 calc R
C17 C 0.77986(19) 0.20641(9) 0.44857(9) 0.0281(4) Uani 1 1 d .
H17 H 0.872002 0.223177 0.473710 0.034 Uiso 1 1 calc R
C18 C 0.74721(17) 0.21613(9) 0.37345(9) 0.0237(4) Uani 1 1 d .
H18 H 0.816065 0.238628 0.346555 0.028 Uiso 1 1 calc R
C19 C 0.61120(17) 0.19198(8) 0.33910(8) 0.0198(3) Uani 1 1 d .
O3 O 0.39585(14) 0.48569(7) 0.08439(7) 0.0406(3) Uani 1 1 d .
O4 O 0.71165(13) 0.28846(6) 0.17296(6) 0.0242(3) Uani 1 1 d .
H4 H 0.662(2) 0.2584(12) 0.1984(11) 0.046(6) Uiso 1 1 d .
N3 N 1.03448(14) 0.37162(7) 0.25717(7) 0.0191(3) Uani 1 1 d .
N4 N 0.76745(14) 0.48942(7) 0.16970(7) 0.0218(3) Uani 1 1 d .
C20 C 0.64016(18) 0.39449(9) 0.39006(9) 0.0257(4) Uani 1 1 d .
H20A H 0.537412 0.377152 0.383962 0.039 Uiso 1 1 calc GR
H20B H 0.644410 0.444185 0.409120 0.039 Uiso 1 1 calc GR
H20C H 0.702345 0.362892 0.424530 0.039 Uiso 1 1 calc GR
C21 C 0.69571(17) 0.39332(8) 0.31752(8) 0.0198(3) Uani 1 1 d .
C22 C 0.66643(17) 0.36211(8) 0.18240(8) 0.0201(3) Uani 1 1 d .
C23 C 0.54055(18) 0.38086(9) 0.12027(9) 0.0256(4) Uani 1 1 d .
H23A H 0.560347 0.355657 0.075328 0.031 Uiso 1 1 calc R
H23B H 0.446768 0.361053 0.133245 0.031 Uiso 1 1 calc R
C24 C 0.51772(19) 0.46017(9) 0.10281(9) 0.0263(4) Uani 1 1 d .
C25 C 0.65808(18) 0.50483(9) 0.10553(9) 0.0273(4) Uani 1 1 d .
H25A H 0.703148 0.495135 0.060824 0.033 Uiso 1 1 calc R
H25B H 0.631849 0.556948 0.105556 0.033 Uiso 1 1 calc R
C26 C 0.72377(18) 0.52601(9) 0.23459(9) 0.0242(4) Uani 1 1 d .
H26A H 0.622925 0.509873 0.241220 0.029 Uiso 1 1 calc R
H26B H 0.720127 0.579033 0.225988 0.029 Uiso 1 1 calc R
C27 C 0.80535(16) 0.41036(8) 0.17598(8) 0.0193(3) Uani 1 1 d .
C28 C 0.88117(18) 0.38831(9) 0.11121(8) 0.0234(4) Uani 1 1 d .
H28A H 0.808932 0.389281 0.066381 0.035 Uiso 1 1 calc GR
H28B H 0.921449 0.339179 0.119093 0.035 Uiso 1 1 calc GR
H28C H 0.961992 0.422258 0.106423 0.035 Uiso 1 1 calc GR
C29 C 0.82941(18) 0.51032(9) 0.30370(9) 0.0226(4) Uani 1 1 d .
H29A H 0.790501 0.531609 0.346329 0.027 Uiso 1 1 calc R
H29B H 0.927143 0.532573 0.300460 0.027 Uiso 1 1 calc R
C30 C 0.84722(17) 0.42725(9) 0.31397(8) 0.0195(3) Uani 1 1 d .
C31 C 0.90494(16) 0.40062(8) 0.24652(8) 0.0171(3) Uani 1 1 d .
C32 C 1.08149(17) 0.37486(8) 0.33457(8) 0.0202(3) Uani 1 1 d .
C33 C 1.21740(18) 0.35240(9) 0.37063(9) 0.0248(4) Uani 1 1 d .
H33 H 1.289652 0.331291 0.344832 0.030 Uiso 1 1 calc R
C34 C 1.24436(19) 0.36180(10) 0.44578(9) 0.0302(4) Uani 1 1 d .
H34 H 1.336666 0.346715 0.472137 0.036 Uiso 1 1 calc R
C35 C 1.13901(19) 0.39282(10) 0.48314(9) 0.0319(4) Uani 1 1 d .
H35 H 1.159966 0.398575 0.534738 0.038 Uiso 1 1 calc R
C36 C 1.00312(19) 0.41564(10) 0.44627(9) 0.0280(4) Uani 1 1 d .
H36 H 0.931514 0.437315 0.472079 0.034 Uiso 1 1 calc R
C37 C 0.97410(17) 0.40622(9) 0.37136(8) 0.0211(4) Uani 1 1 d .
C38 C 0.61585(17) 0.36880(8) 0.25655(9) 0.0207(4) Uani 1 1 d .
H38 H 0.517151 0.353996 0.259853 0.025 Uiso 1 1 calc R

loop_
_atom_site_aniso_label
_atom_site_aniso_U_11
_atom_site_aniso_U_22
_atom_site_aniso_U_33
_atom_site_aniso_U_23
_atom_site_aniso_U_13
_atom_site_aniso_U_12
O1 0.0241(7) 0.0386(8) 0.0557(9) 0.0094(6) -0.0059(6) -0.0098(6)
O2 0.0256(6) 0.0176(6) 0.0275(6) 0.0015(5) 0.0079(5) 0.0018(5)
N1 0.0212(7) 0.0186(7) 0.0249(7) -0.0012(6) 0.0019(6) -0.0005(6)
N2 0.0178(7) 0.0184(7) 0.0182(7) -0.0014(5) 0.0039(5) 0.0017(5)
C1 0.0267(9) 0.0222(9) 0.0304(9) -0.0040(7) -0.0011(7) -0.0045(7)
C2 0.0224(9) 0.0310(10) 0.0210(8) 0.0059(7) -0.0029(7) -0.0060(7)
C3 0.0193(9) 0.0271(10) 0.0297(9) 0.0037(7) 0.0009(7) 0.0028(7)
C4 0.0180(8) 0.0184(8) 0.0256(9) 0.0009(7) 0.0033(7) 0.0012(6)
C5 0.0183(8) 0.0183(8) 0.0210(8) -0.0007(6) 0.0035(7) 0.0001(6)
C6 0.0216(8) 0.0263(9) 0.0186(8) -0.0006(7) 0.0019(7) -0.0003(7)
C7 0.0166(8) 0.0149(8) 0.0207(8) -0.0002(6) 0.0054(6) 0.0039(6)
C8 0.0188(8) 0.0233(9) 0.0197(8) 0.0026(7) 0.0055(7) 0.0019(7)
C9 0.0211(8) 0.0197(9) 0.0272(9) 0.0007(7) 0.0090(7) 0.0000(7)
C10 0.0165(8) 0.0214(9) 0.0300(9) 0.0004(7) 0.0087(7) 0.0025(7)
C11 0.0229(9) 0.0177(8) 0.0339(10) 0.0030(7) 0.0074(7) 0.0005(7)
C12 0.0267(9) 0.0338(10) 0.0308(10) 0.0055(8) 0.0144(8) 0.0048(8)
C13 0.0215(8) 0.0234(9) 0.0269(9) 0.0066(7) 0.0083(7) 0.0045(7)
C14 0.0214(8) 0.0245(9) 0.0224(9) 0.0005(7) 0.0057(7) 0.0048(7)
C15 0.0297(10) 0.0434(11) 0.0204(9) 0.0048(8) 0.0083(8) 0.0053(8)
C16 0.0327(10) 0.0473(12) 0.0166(9) -0.0020(8) -0.0003(8) 0.0116(9)
C17 0.0261(9) 0.0323(10) 0.0241(9) -0.0073(7) -0.0028(7) 0.0067(8)
C18 0.0198(8) 0.0236(9) 0.0275(9) -0.0028(7) 0.0028(7) 0.0022(7)
C19 0.0223(8) 0.0192(8) 0.0182(8) -0.0003(6) 0.0042(7) 0.0048(7)
O3 0.0279(7) 0.0417(8) 0.0496(8) -0.0022(6) -0.0028(6) 0.0095(6)
O4 0.0280(6) 0.0185(6) 0.0275(6) -0.0022(5) 0.0088(5) -0.0020(5)
N3 0.0184(7) 0.0202(7) 0.0191(7) -0.0006(5) 0.0038(5) -0.0016(6)
N4 0.0236(7) 0.0186(7) 0.0230(7) 0.0023(6) 0.0024(6) -0.0005(6)
C20 0.0244(9) 0.0275(9) 0.0274(9) -0.0027(7) 0.0106(7) -0.0025(7)
C21 0.0194(8) 0.0160(8) 0.0252(9) 0.0007(7) 0.0073(7) 0.0014(6)
C22 0.0193(8) 0.0181(8) 0.0231(8) -0.0021(7) 0.0034(7) -0.0014(6)
C23 0.0213(9) 0.0290(10) 0.0260(9) -0.0022(7) 0.0017(7) -0.0039(7)
C24 0.0260(9) 0.0309(10) 0.0210(9) -0.0024(7) 0.0002(7) 0.0051(8)
C25 0.0287(9) 0.0247(9) 0.0275(9) 0.0051(7) 0.0004(7) 0.0022(7)
C26 0.0247(9) 0.0176(8) 0.0319(9) -0.0010(7) 0.0091(7) -0.0016(7)
C27 0.0188(8) 0.0194(8) 0.0200(8) -0.0004(6) 0.0034(6) -0.0014(6)
C28 0.0239(9) 0.0272(9) 0.0194(8) 0.0002(7) 0.0038(7) -0.0024(7)
C29 0.0238(8) 0.0207(9) 0.0248(9) -0.0053(7) 0.0085(7) -0.0034(7)
C30 0.0184(8) 0.0222(9) 0.0189(8) -0.0022(6) 0.0057(6) -0.0020(6)
C31 0.0185(8) 0.0146(8) 0.0191(8) -0.0014(6) 0.0061(6) -0.0044(6)
C32 0.0218(8) 0.0199(8) 0.0194(8) -0.0016(6) 0.0044(7) -0.0039(7)
C33 0.0217(9) 0.0270(9) 0.0258(9) -0.0005(7) 0.0034(7) -0.0012(7)
C34 0.0235(9) 0.0378(11) 0.0274(9) 0.0015(8) -0.0027(7) -0.0042(8)
C35 0.0299(10) 0.0461(12) 0.0193(9) -0.0014(8) 0.0020(7) -0.0078(8)
C36 0.0268(9) 0.0382(10) 0.0203(9) -0.0053(7) 0.0075(7) -0.0051(8)
C37 0.0209(8) 0.0215(9) 0.0217(8) -0.0014(7) 0.0052(7) -0.0048(7)
C38 0.0172(8) 0.0181(8) 0.0281(9) 0.0012(7) 0.0077(7) -0.0018(6)

loop_
_atom_type_symbol
_atom_type_description
_atom_type_scat_dispersion_real
_atom_type_scat_dispersion_imag
_atom_type_scat_source
C C 0.0033 0.0016 'International Tables Vol C Tables 4.2.6.8 and 6.1.1.4'
H H 0.0000 0.0000 'International Tables Vol C Tables 4.2.6.8 and 6.1.1.4'
N N 0.0061 0.0033 'International Tables Vol C Tables 4.2.6.8 and 6.1.1.4'
O O 0.0106 0.0060 'International Tables Vol C Tables 4.2.6.8 and 6.1.1.4'

loop_
_geom_angle_atom_site_label_1
_geom_angle_atom_site_label_2
_geom_angle_atom_site_label_3
_geom_angle
C4 O2 H2 111.0(14)
C1 N1 C5 111.65(12)
C1 N1 C11 109.14(13)
C11 N1 C5 118.11(12)
C7 N2 C19 105.85(13)
N1 C1 H1A 109.2
N1 C1 H1B 109.2
N1 C1 C2 112.27(13)
H1A C1 H1B 107.9
C2 C1 H1A 109.2
C2 C1 H1B 109.2
O1 C2 C1 122.18(16)
O1 C2 C3 121.71(16)
C1 C2 C3 116.07(14)
C2 C3 H3A 108.5
C2 C3 H3B 108.5
C2 C3 C4 115.24(13)
H3A C3 H3B 107.5
C4 C3 H3A 108.5
C4 C3 H3B 108.5
O2 C4 C3 108.72(12)
O2 C4 C5 106.57(12)
O2 C4 C10 108.14(13)
C3 C4 C5 109.80(13)
C10 C4 C3 111.59(13)
C10 C4 C5 111.83(13)
N1 C5 C4 112.33(12)
N1 C5 C6 108.93(12)
C6 C5 C4 112.07(13)
C7 C5 N1 106.27(12)
C7 C5 C4 105.36(12)
C7 C5 C6 111.72(13)
C5 C6 H6A 109.5
C5 C6 H6B 109.5
C5 C6 H6C 109.5
H6A C6 H6B 109.5
H6A C6 H6C 109.5
H6B C6 H6C 109.5
N2 C7 C5 127.37(14)
N2 C7 C8 115.87(13)
C5 C7 C8 116.75(13)
C7 C8 C9 108.74(13)
C7 C8 C13 105.98(12)
C7 C8 C14 99.54(12)
C9 C8 C13 108.79(13)
C14 C8 C9 118.42(13)
C14 C8 C13 114.16(13)
C10 C9 C8 119.58(14)
C10 C9 C12 123.06(15)
C12 C9 C8 117.14(14)
C4 C10 H10 116.6
C9 C10 C4 126.82(14)
C9 C10 H10 116.6
N1 C11 H11A 109.1
N1 C11 H11B 109.1
N1 C11 C13 112.56(13)
H11A C11 H11B 107.8
C13 C11 H11A 109.1
C13 C11 H11B 109.1
C9 C12 H12A 109.5
C9 C12 H12B 109.5
C9 C12 H12C 109.5
H12A C12 H12B 109.5
H12A C12 H12C 109.5
H12B C12 H12C 109.5
C8 C13 H13A 109.7
C8 C13 H13B 109.7
C11 C13 C8 109.83(13)
C11 C13 H13A 109.7
C11 C13 H13B 109.7
H13A C13 H13B 108.2
C15 C14 C8 133.31(15)
C15 C14 C19 119.51(15)
C19 C14 C8 107.06(13)
C14 C15 H15 120.5
C14 C15 C16 119.06(16)
C16 C15 H15 120.5
C15 C16 H16 119.7
C17 C16 C15 120.68(16)
C17 C16 H16 119.7
C16 C17 H17 119.5
C16 C17 C18 120.97(16)
C18 C17 H17 119.5
C17 C18 H18 121.1
C19 C18 C17 117.74(16)
C19 C18 H18 121.1
C14 C19 N2 111.67(13)
C18 C19 N2 126.30(14)
C18 C19 C14 122.00(15)
C22 O4 H4 110.4(13)
C31 N3 C32 105.69(12)
C25 N4 C26 109.66(13)
C25 N4 C27 111.97(12)
C26 N4 C27 117.83(12)
H20A C20 H20B 109.5
H20A C20 H20C 109.5
H20B C20 H20C 109.5
C21 C20 H20A 109.5
C21 C20 H20B 109.5
C21 C20 H20C 109.5
C20 C21 C30 117.23(13)
C38 C21 C20 123.22(14)
C38 C21 C30 119.40(14)
O4 C22 C23 108.51(12)
O4 C22 C27 106.17(12)
O4 C22 C38 108.51(12)
C23 C22 C27 109.82(13)
C38 C22 C23 111.38(13)
C38 C22 C27 112.23(12)
C22 C23 H23A 108.2
C22 C23 H23B 108.2
H23A C23 H23B 107.4
C24 C23 C22 116.27(13)
C24 C23 H23A 108.2
C24 C23 H23B 108.2
O3 C24 C23 122.09(16)
O3 C24 C25 122.30(16)
C23 C24 C25 115.52(14)
N4 C25 C24 113.22(13)
N4 C25 H25A 108.9
N4 C25 H25B 108.9
C24 C25 H25A 108.9
C24 C25 H25B 108.9
H25A C25 H25B 107.7
N4 C26 H26A 109.1
N4 C26 H26B 109.1
N4 C26 C29 112.57(13)
H26A C26 H26B 107.8
C29 C26 H26A 109.1
C29 C26 H26B 109.1
N4 C27 C22 112.25(12)
N4 C27 C28 108.97(13)
C28 C27 C22 111.85(13)
C31 C27 N4 106.85(12)
C31 C27 C22 105.22(12)
C31 C27 C28 111.57(13)
C27 C28 H28A 109.5
C27 C28 H28B 109.5
C27 C28 H28C 109.5
H28A C28 H28B 109.5
H28A C28 H28C 109.5
H28B C28 H28C 109.5
C26 C29 H29A 109.8
C26 C29 H29B 109.8
C26 C29 C30 109.59(13)
H29A C29 H29B 108.2
C30 C29 H29A 109.8
C30 C29 H29B 109.8
C21 C30 C29 109.34(13)
C31 C30 C21 109.24(12)
C31 C30 C29 105.34(12)
C37 C30 C21 118.20(13)
C37 C30 C29 113.45(13)
C37 C30 C31 100.05(12)
N3 C31 C27 127.95(14)
N3 C31 C30 115.68(13)
C27 C31 C30 116.37(13)
C33 C32 N3 125.85(14)
C33 C32 C37 122.17(15)
C37 C32 N3 111.95(14)
C32 C33 H33 121.3
C32 C33 C34 117.50(16)
C34 C33 H33 121.3
C33 C34 H34 119.5
C35 C34 C33 121.08(16)
C35 C34 H34 119.5
C34 C35 H35 119.5
C34 C35 C36 120.94(16)
C36 C35 H35 119.5
C35 C36 H36 120.6
C37 C36 C35 118.71(16)
C37 C36 H36 120.6
C32 C37 C30 106.61(13)
C36 C37 C30 133.67(15)
C36 C37 C32 119.60(15)
C21 C38 C22 126.44(14)
C21 C38 H38 116.8
C22 C38 H38 116.8

loop_
_geom_bond_atom_site_label_1
_geom_bond_atom_site_label_2
_geom_bond_distance
O1 C2 1.209(2)
O2 H2 0.94(2)
O2 C4 1.4416(19)
N1 C1 1.463(2)
N1 C5 1.497(2)
N1 C11 1.482(2)
N2 C7 1.2848(19)
N2 C19 1.4301(19)
C1 H1A 0.9900
C1 H1B 0.9900
C1 C2 1.504(2)
C2 C3 1.505(2)
C3 H3A 0.9900
C3 H3B 0.9900
C3 C4 1.537(2)
C4 C5 1.570(2)
C4 C10 1.511(2)
C5 C6 1.519(2)
C5 C7 1.489(2)
C6 H6A 0.9800
C6 H6B 0.9800
C6 H6C 0.9800
C7 C8 1.503(2)
C8 C9 1.526(2)
C8 C13 1.546(2)
C8 C14 1.505(2)
C9 C10 1.328(2)
C9 C12 1.497(2)
C10 H10 0.9500
C11 H11A 0.9900
C11 H11B 0.9900
C11 C13 1.512(2)
C12 H12A 0.9800
C12 H12B 0.9800
C12 H12C 0.9800
C13 H13A 0.9900
C13 H13B 0.9900
C14 C15 1.381(2)
C14 C19 1.393(2)
C15 H15 0.9500
C15 C16 1.389(3)
C16 H16 0.9500
C16 C17 1.383(3)
C17 H17 0.9500
C17 C18 1.387(2)
C18 H18 0.9500
C18 C19 1.381(2)
O3 C24 1.208(2)
O4 H4 0.89(2)
O4 C22 1.4365(19)
N3 C31 1.284(2)
N3 C32 1.432(2)
N4 C25 1.461(2)
N4 C26 1.479(2)
N4 C27 1.498(2)
C20 H20A 0.9800
C20 H20B 0.9800
C20 H20C 0.9800
C20 C21 1.499(2)
C21 C30 1.525(2)
C21 C38 1.328(2)
C22 C23 1.539(2)
C22 C27 1.565(2)
C22 C38 1.512(2)
C23 H23A 0.9900
C23 H23B 0.9900
C23 C24 1.505(2)
C24 C25 1.515(2)
C25 H25A 0.9900
C25 H25B 0.9900
C26 H26A 0.9900
C26 H26B 0.9900
C26 C29 1.510(2)
C27 C28 1.520(2)
C27 C31 1.486(2)
C28 H28A 0.9800
C28 H28B 0.9800
C28 H28C 0.9800
C29 H29A 0.9900
C29 H29B 0.9900
C29 C30 1.548(2)
C30 C31 1.503(2)
C30 C37 1.501(2)
C32 C33 1.381(2)
C32 C37 1.395(2)
C33 H33 0.9500
C33 C34 1.384(2)
C34 H34 0.9500
C34 C35 1.384(3)
C35 H35 0.9500
C35 C36 1.389(2)
C36 H36 0.9500
C36 C37 1.381(2)
C38 H38 0.9500
